data_4032256
loop_
_publ_author_name
'Xuan, Sunting'
'Zhao, Ning'
'Ke, Xiangyi'
'Zhou, Zehua'
'Fronczek, Frank R.'
'Kadish, Karl M.'
'Smith, Kevin M.'
'Vicente, M Gra\,ca H'

_publ_section_title
;
 Synthesis and Spectroscopic Investigation of a Series of Push-Pull Boron
 Dipyrromethenes (BODIPYs).
;
_journal_issue 5
_journal_name_full 'The Journal of organic chemistry'
_journal_page_first 2545
_journal_page_last 2557
_journal_paper_doi 10.1021/acs.joc.6b02941
_journal_volume 82
_journal_year 2017
_chemical_formula_moiety 'C39 H27 B F2 N2'
_chemical_formula_sum 'C39 H27 B F2 N2'
_chemical_formula_weight 572.44
_chemical_name_systematic
; 
 ? 
;
_space_group_IT_number 15
_symmetry_cell_setting monoclinic
_symmetry_space_group_name_Hall '-C 2yc'
_symmetry_space_group_name_H-M 'C 1 2/c 1'
_atom_sites_solution_hydrogens geom
_atom_sites_solution_primary direct
_atom_sites_solution_secondary difmap
_audit_creation_method SHELXL-97
_cell_angle_alpha 90
_cell_angle_beta 105.021(10)
_cell_angle_gamma 90
_cell_formula_units_Z 8
_cell_length_a 27.801(3)
_cell_length_b 8.5828(11)
_cell_length_c 25.471(4)
_cell_measurement_reflns_used 1771
_cell_measurement_temperature 90.0(5)
_cell_measurement_theta_max 21.36
_cell_measurement_theta_min 2.56
_cell_volume 5870.0(14)
_computing_cell_refinement 'Bruker SAINT'
_computing_data_reduction 'Bruker SAINT'
_computing_publication_material 'SHELXL-97 (Sheldrick, 2008)'
_computing_structure_refinement 'SHELXL-97 (Sheldrick, 2008)'
_computing_structure_solution 'SHELXS-97 (Sheldrick, 2008)'
_diffrn_ambient_temperature 90.0(5)
_diffrn_measured_fraction_theta_full 0.991
_diffrn_measured_fraction_theta_max 0.991
_diffrn_measurement_device_type 'Bruker Kappa APEX-II DUO'
_diffrn_measurement_method '\f and \w scans'
_diffrn_radiation_monochromator 'TRIUMPH curved graphite'
_diffrn_radiation_source 'fine-focus sealed tube'
_diffrn_radiation_type MoK\a
_diffrn_radiation_wavelength 0.71073
_diffrn_reflns_av_R_equivalents 0.1151
_diffrn_reflns_av_sigmaI/netI 0.1247
_diffrn_reflns_limit_h_max 25
_diffrn_reflns_limit_h_min -30
_diffrn_reflns_limit_k_max 9
_diffrn_reflns_limit_k_min -9
_diffrn_reflns_limit_l_max 28
_diffrn_reflns_limit_l_min -28
_diffrn_reflns_number 16414
_diffrn_reflns_theta_full 23.26
_diffrn_reflns_theta_max 23.26
_diffrn_reflns_theta_min 1.52
_exptl_absorpt_coefficient_mu 0.084
_exptl_absorpt_correction_T_max 0.9992
_exptl_absorpt_correction_T_min 0.7262
_exptl_absorpt_correction_type multi-scan
_exptl_absorpt_process_details 'SADABS (Sheldrick, 2004)'
_exptl_crystal_colour purple
_exptl_crystal_density_diffrn 1.295
_exptl_crystal_density_method 'not measured'
_exptl_crystal_description lath
_exptl_crystal_F_000 2384
_exptl_crystal_size_max 0.22
_exptl_crystal_size_mid 0.08
_exptl_crystal_size_min 0.01
_refine_diff_density_max 0.497
_refine_diff_density_min -0.363
_refine_diff_density_rms 0.080
_refine_ls_extinction_method none
_refine_ls_goodness_of_fit_ref 0.981
_refine_ls_hydrogen_treatment constr
_refine_ls_matrix_type full
_refine_ls_number_parameters 397
_refine_ls_number_reflns 4177
_refine_ls_number_restraints 264
_refine_ls_restrained_S_all 0.994
_refine_ls_R_factor_all 0.1578
_refine_ls_R_factor_gt 0.0767
_refine_ls_shift/su_max 0.000
_refine_ls_shift/su_mean 0.000
_refine_ls_structure_factor_coef Fsqd
_refine_ls_weighting_details 'calc w=1/[\s^2^(Fo^2^)+(0.1140P)^2^] where P=(Fo^2^+2Fc^2^)/3'
_refine_ls_weighting_scheme calc
_refine_ls_wR_factor_gt 0.1759
_refine_ls_wR_factor_ref 0.2180
_reflns_number_gt 2159
_reflns_number_total 4177
_reflns_threshold_expression I>2\s(I)
_cod_data_source_file jo6b02941_si_001.cif
_cod_data_source_block Compound4
_cod_depositor_comments
;
The following automatic conversions were performed:

'_symmetry_cell_setting' value 'Monoclinic' changed to 'monoclinic'
according to
/home/data/users/saulius/crontab/automatic-downloads/current/ACS/lib/dictionaries/cif_core.dic
dictionary named 'cif_core.dic' version 2.4.2 from 2011-04-26.

Automatic conversion script
Id: cif_fix_values 4973 2017-02-22 13:04:09Z antanas 
;
_cod_original_cell_volume 5870.1(13)
_cod_original_sg_symbol_H-M 'C 2/c  '
_cod_database_code 4032256

loop_
_symmetry_equiv_pos_as_xyz
'x, y, z'
'-x, y, -z+1/2'
'x+1/2, y+1/2, z'
'-x+1/2, y+1/2, -z+1/2'
'-x, -y, -z'
'x, -y, z-1/2'
'-x+1/2, -y+1/2, -z'
'x+1/2, -y+1/2, z-1/2'

loop_
_atom_site_label
_atom_site_type_symbol
_atom_site_fract_x
_atom_site_fract_y
_atom_site_fract_z
_atom_site_U_iso_or_equiv
_atom_site_adp_type
_atom_site_occupancy
_atom_site_symmetry_multiplicity
_atom_site_calc_flag
_atom_site_refinement_flags
F1 F 0.47635(10) 0.3869(4) 0.55581(11) 0.0356(8) Uani 1 1 d U
F2 F 0.49056(9) 0.1263(4) 0.56743(11) 0.0353(8) Uani 1 1 d U
N1 N 0.54813(14) 0.2711(5) 0.53250(16) 0.0242(11) Uani 1 1 d U
N2 N 0.45990(14) 0.2314(5) 0.47608(15) 0.0215(10) Uani 1 1 d U
C1 C 0.58985(17) 0.2739(6) 0.5745(2) 0.0232(13) Uani 1 1 d U
C2 C 0.63216(17) 0.2702(6) 0.5528(2) 0.0233(13) Uani 1 1 d U
C3 C 0.61469(18) 0.2656(6) 0.4971(2) 0.0285(14) Uani 1 1 d U
H3 H 0.6346 0.2635 0.4719 0.034 Uiso 1 1 calc R
C4 C 0.56234(18) 0.2645(6) 0.4838(2) 0.0247(13) Uani 1 1 d U
C5 C 0.52852(17) 0.2506(6) 0.43356(19) 0.0232(13) Uani 1 1 d U
C6 C 0.47772(18) 0.2349(6) 0.42980(19) 0.0243(13) Uani 1 1 d U
C7 C 0.43745(18) 0.2321(6) 0.3835(2) 0.0273(13) Uani 1 1 d U
H7 H 0.4393 0.2322 0.3468 0.033 Uiso 1 1 calc R
C8 C 0.39428(18) 0.2291(6) 0.4013(2) 0.0247(13) Uani 1 1 d U
C9 C 0.40915(17) 0.2285(6) 0.4586(2) 0.0249(13) Uani 1 1 d U
C10 C 0.58947(18) 0.2707(6) 0.6322(2) 0.0241(13) Uani 1 1 d U
C11 C 0.55956(17) 0.3721(6) 0.6538(2) 0.0271(13) Uani 1 1 d U
H11 H 0.5387 0.4461 0.6310 0.032 Uiso 1 1 calc R
C12 C 0.56074(19) 0.3633(7) 0.7078(2) 0.0321(14) Uani 1 1 d U
H12 H 0.5412 0.4343 0.7222 0.039 Uiso 1 1 calc R
C13 C 0.5895(2) 0.2542(7) 0.7421(2) 0.0397(15) Uani 1 1 d U
H13 H 0.5893 0.2488 0.7793 0.048 Uiso 1 1 calc R
C14 C 0.61889(19) 0.1517(7) 0.7207(2) 0.0333(14) Uani 1 1 d U
H14 H 0.6391 0.0761 0.7434 0.040 Uiso 1 1 calc R
C15 C 0.61839(19) 0.1611(6) 0.6671(2) 0.0293(14) Uani 1 1 d U
H15 H 0.6383 0.0908 0.6530 0.035 Uiso 1 1 calc R
C16 C 0.68603(18) 0.2827(6) 0.5821(2) 0.0247(13) Uani 1 1 d U
C17 C 0.70259(18) 0.3759(6) 0.6276(2) 0.0295(14) Uani 1 1 d U
H17 H 0.6789 0.4259 0.6429 0.035 Uiso 1 1 calc R
C18 C 0.75256(19) 0.3979(7) 0.6513(2) 0.0336(14) Uani 1 1 d U
H18 H 0.7632 0.4646 0.6819 0.040 Uiso 1 1 calc R
C19 C 0.7875(2) 0.3208(7) 0.6299(2) 0.0364(15) Uani 1 1 d U
H19 H 0.8221 0.3338 0.6464 0.044 Uiso 1 1 calc R
C20 C 0.77217(19) 0.2264(6) 0.5851(2) 0.0313(14) Uani 1 1 d U
H20 H 0.7959 0.1729 0.5709 0.038 Uiso 1 1 calc R
C21 C 0.72118(18) 0.2097(6) 0.5606(2) 0.0290(14) Uani 1 1 d U
H21 H 0.7105 0.1477 0.5288 0.035 Uiso 1 1 calc R
C22 C 0.54667(18) 0.2515(6) 0.3831(2) 0.0252(13) Uani 1 1 d U
C23 C 0.57468(18) 0.3782(7) 0.3736(2) 0.0323(14) Uani 1 1 d U
H23 H 0.5818 0.4629 0.3984 0.039 Uiso 1 1 calc R
C24 C 0.59215(19) 0.3784(7) 0.3268(2) 0.0392(15) Uani 1 1 d U
H24 H 0.6111 0.4642 0.3195 0.047 Uiso 1 1 calc R
C25 C 0.5821(2) 0.2559(8) 0.2916(2) 0.0405(16) Uani 1 1 d U
H25 H 0.5941 0.2577 0.2598 0.049 Uiso 1 1 calc R
C26 C 0.55453(19) 0.1273(7) 0.3013(2) 0.0357(15) Uani 1 1 d U
H26 H 0.5481 0.0419 0.2767 0.043 Uiso 1 1 calc R
C27 C 0.53666(18) 0.1270(7) 0.3477(2) 0.0289(13) Uani 1 1 d U
H27 H 0.5177 0.0414 0.3549 0.035 Uiso 1 1 calc R
C28 C 0.34338(18) 0.2197(6) 0.3637(2) 0.0257(13) Uani 1 1 d U
C29 C 0.33295(19) 0.2927(6) 0.3135(2) 0.0298(14) Uani 1 1 d U
H29 H 0.3580 0.3546 0.3044 0.036 Uiso 1 1 calc R
C30 C 0.2875(2) 0.2783(7) 0.2764(2) 0.0348(15) Uani 1 1 d U
H30 H 0.2814 0.3293 0.2422 0.042 Uiso 1 1 calc R
C31 C 0.2504(2) 0.1888(7) 0.2891(2) 0.0360(15) Uani 1 1 d U
H31 H 0.2188 0.1789 0.2637 0.043 Uiso 1 1 calc R
C32 C 0.25951(19) 0.1144(7) 0.3387(2) 0.0327(14) Uani 1 1 d U
H32 H 0.2345 0.0511 0.3471 0.039 Uiso 1 1 calc R
C33 C 0.30517(17) 0.1318(6) 0.3765(2) 0.0266(13) Uani 1 1 d U
H33 H 0.3107 0.0840 0.4112 0.032 Uiso 1 1 calc R
C34 C 0.37665(17) 0.2313(6) 0.4964(2) 0.0258(13) Uani 1 1 d U
C35 C 0.33786(18) 0.3413(6) 0.4872(2) 0.0312(14) Uani 1 1 d U
H35 H 0.3330 0.4111 0.4573 0.037 Uiso 1 1 calc R
C36 C 0.30666(18) 0.3476(7) 0.5220(2) 0.0336(15) Uani 1 1 d U
H36 H 0.2812 0.4242 0.5167 0.040 Uiso 1 1 calc R
C37 C 0.3128(2) 0.2428(8) 0.5639(2) 0.0428(16) Uani 1 1 d U
H37 H 0.2906 0.2450 0.5866 0.051 Uiso 1 1 calc R
C38 C 0.3507(2) 0.1344(7) 0.5737(2) 0.0412(16) Uani 1 1 d U
H38 H 0.3553 0.0649 0.6036 0.049 Uiso 1 1 calc R
C39 C 0.38205(18) 0.1282(7) 0.5393(2) 0.0302(14) Uani 1 1 d U
H39 H 0.4076 0.0518 0.5453 0.036 Uiso 1 1 calc R
B1 B 0.4917(2) 0.2534(7) 0.5351(2) 0.0246(15) Uani 1 1 d U

loop_
_atom_site_aniso_label
_atom_site_aniso_U_11
_atom_site_aniso_U_22
_atom_site_aniso_U_33
_atom_site_aniso_U_23
_atom_site_aniso_U_13
_atom_site_aniso_U_12
F1 0.0186(15) 0.046(2) 0.0442(19) -0.0123(15) 0.0110(13) 0.0066(14)
F2 0.0197(16) 0.047(2) 0.0396(18) 0.0152(15) 0.0082(13) -0.0025(14)
N1 0.017(2) 0.028(2) 0.030(2) 0.0021(19) 0.0111(19) 0.0017(18)
N2 0.012(2) 0.028(2) 0.028(2) 0.0026(19) 0.0115(18) 0.0021(18)
C1 0.016(3) 0.024(3) 0.033(3) -0.001(2) 0.012(2) 0.001(2)
C2 0.019(3) 0.023(3) 0.029(3) 0.002(2) 0.009(2) 0.000(2)
C3 0.024(3) 0.031(3) 0.034(3) -0.002(2) 0.014(2) -0.001(2)
C4 0.022(3) 0.028(3) 0.028(3) -0.002(2) 0.013(2) 0.000(2)
C5 0.019(3) 0.022(3) 0.030(3) 0.003(2) 0.010(2) 0.003(2)
C6 0.025(3) 0.022(3) 0.027(3) 0.002(2) 0.008(2) 0.000(2)
C7 0.023(3) 0.030(3) 0.032(3) -0.001(2) 0.012(2) -0.002(2)
C8 0.017(3) 0.030(3) 0.030(3) 0.003(2) 0.010(2) 0.001(2)
C9 0.016(3) 0.031(3) 0.031(3) 0.000(2) 0.012(2) 0.001(2)
C10 0.015(2) 0.024(3) 0.034(3) 0.001(2) 0.010(2) -0.001(2)
C11 0.018(3) 0.028(3) 0.036(3) 0.000(2) 0.008(2) 0.001(2)
C12 0.030(3) 0.033(3) 0.036(3) -0.003(2) 0.014(2) -0.002(2)
C13 0.040(3) 0.047(3) 0.035(3) 0.003(3) 0.015(2) -0.009(3)
C14 0.029(3) 0.038(3) 0.034(3) 0.008(2) 0.010(2) -0.001(2)
C15 0.028(3) 0.027(3) 0.033(3) -0.002(2) 0.009(2) 0.003(2)
C16 0.017(3) 0.029(3) 0.030(3) 0.005(2) 0.009(2) -0.003(2)
C17 0.020(3) 0.034(3) 0.037(3) -0.002(2) 0.011(2) 0.000(2)
C18 0.027(3) 0.036(3) 0.036(3) 0.002(2) 0.006(2) -0.003(2)
C19 0.023(3) 0.043(3) 0.045(3) 0.007(3) 0.010(2) 0.000(2)
C20 0.026(3) 0.033(3) 0.039(3) 0.005(3) 0.017(2) 0.002(2)
C21 0.022(3) 0.033(3) 0.036(3) 0.000(2) 0.015(2) -0.003(2)
C22 0.018(2) 0.030(3) 0.030(3) 0.005(2) 0.010(2) 0.007(2)
C23 0.027(3) 0.038(3) 0.035(3) 0.005(2) 0.013(2) 0.005(2)
C24 0.024(3) 0.047(3) 0.048(3) 0.013(3) 0.012(3) 0.007(3)
C25 0.032(3) 0.058(4) 0.037(3) 0.010(3) 0.017(2) 0.010(3)
C26 0.033(3) 0.043(3) 0.031(3) -0.002(3) 0.008(2) 0.012(3)
C27 0.019(3) 0.039(3) 0.030(3) 0.000(2) 0.011(2) 0.008(2)
C28 0.021(3) 0.028(3) 0.032(3) -0.003(2) 0.013(2) 0.005(2)
C29 0.027(3) 0.031(3) 0.033(3) 0.001(2) 0.013(2) 0.005(2)
C30 0.035(3) 0.035(3) 0.033(3) -0.001(2) 0.007(2) 0.005(2)
C31 0.025(3) 0.040(3) 0.040(3) -0.009(3) 0.004(2) 0.007(2)
C32 0.020(3) 0.037(3) 0.043(3) -0.002(3) 0.011(2) -0.001(2)
C33 0.020(3) 0.030(3) 0.031(3) -0.004(2) 0.009(2) 0.003(2)
C34 0.012(2) 0.030(3) 0.035(3) 0.000(2) 0.005(2) -0.002(2)
C35 0.022(3) 0.032(3) 0.039(3) -0.003(2) 0.007(2) -0.002(2)
C36 0.015(3) 0.043(3) 0.045(3) -0.013(3) 0.011(2) 0.003(2)
C37 0.025(3) 0.061(4) 0.049(3) -0.007(3) 0.021(3) -0.002(3)
C38 0.030(3) 0.056(4) 0.042(3) 0.006(3) 0.017(3) -0.005(3)
C39 0.021(3) 0.037(3) 0.036(3) 0.001(3) 0.012(2) 0.001(2)
B1 0.025(3) 0.021(3) 0.030(3) 0.000(3) 0.012(3) -0.001(3)

loop_
_atom_type_symbol
_atom_type_description
_atom_type_scat_dispersion_real
_atom_type_scat_dispersion_imag
_atom_type_scat_source
C C 0.0033 0.0016 'International Tables Vol C Tables 4.2.6.8 and 6.1.1.4'
H H 0.0000 0.0000 'International Tables Vol C Tables 4.2.6.8 and 6.1.1.4'
B B 0.0013 0.0007 'International Tables Vol C Tables 4.2.6.8 and 6.1.1.4'
N N 0.0061 0.0033 'International Tables Vol C Tables 4.2.6.8 and 6.1.1.4'
F F 0.0171 0.0103 'International Tables Vol C Tables 4.2.6.8 and 6.1.1.4'

loop_
_geom_angle_atom_site_label_1
_geom_angle_atom_site_label_2
_geom_angle_atom_site_label_3
_geom_angle
C1 N1 C4 108.6(4)
C1 N1 B1 128.1(4)
C4 N1 B1 122.7(4)
C9 N2 C6 106.8(4)
C9 N2 B1 126.9(4)
C6 N2 B1 125.6(4)
N1 C1 C2 108.4(4)
N1 C1 C10 124.0(4)
C2 C1 C10 127.4(4)
C3 C2 C1 107.2(4)
C3 C2 C16 123.9(4)
C1 C2 C16 128.7(4)
C2 C3 C4 108.3(4)
C2 C3 H3 125.8
C4 C3 H3 125.8
C5 C4 N1 123.0(4)
C5 C4 C3 129.5(4)
N1 C4 C3 107.5(4)
C4 C5 C6 120.3(4)
C4 C5 C22 119.6(4)
C6 C5 C22 120.1(4)
N2 C6 C5 121.3(4)
N2 C6 C7 109.3(4)
C5 C6 C7 129.3(5)
C8 C7 C6 107.2(4)
C8 C7 H7 126.4
C6 C7 H7 126.4
C7 C8 C9 107.0(4)
C7 C8 C28 123.2(5)
C9 C8 C28 129.8(4)
N2 C9 C8 109.7(4)
N2 C9 C34 122.8(4)
C8 C9 C34 127.4(4)
C15 C10 C11 117.9(5)
C15 C10 C1 119.7(5)
C11 C10 C1 122.3(5)
C12 C11 C10 119.6(5)
C12 C11 H11 120.2
C10 C11 H11 120.2
C11 C12 C13 122.0(5)
C11 C12 H12 119.0
C13 C12 H12 119.0
C12 C13 C14 118.6(5)
C12 C13 H13 120.7
C14 C13 H13 120.7
C15 C14 C13 119.7(5)
C15 C14 H14 120.2
C13 C14 H14 120.2
C14 C15 C10 122.1(5)
C14 C15 H15 119.0
C10 C15 H15 119.0
C17 C16 C21 118.4(5)
C17 C16 C2 122.2(4)
C21 C16 C2 119.1(5)
C18 C17 C16 121.6(5)
C18 C17 H17 119.2
C16 C17 H17 119.2
C17 C18 C19 119.3(5)
C17 C18 H18 120.4
C19 C18 H18 120.4
C20 C19 C18 120.3(5)
C20 C19 H19 119.8
C18 C19 H19 119.8
C19 C20 C21 119.4(5)
C19 C20 H20 120.3
C21 C20 H20 120.3
C16 C21 C20 120.8(5)
C16 C21 H21 119.6
C20 C21 H21 119.6
C27 C22 C23 121.1(5)
C27 C22 C5 120.1(5)
C23 C22 C5 118.8(5)
C22 C23 C24 118.9(5)
C22 C23 H23 120.6
C24 C23 H23 120.6
C25 C24 C23 120.2(6)
C25 C24 H24 119.9
C23 C24 H24 119.9
C24 C25 C26 121.2(5)
C24 C25 H25 119.4
C26 C25 H25 119.4
C27 C26 C25 118.8(5)
C27 C26 H26 120.6
C25 C26 H26 120.6
C22 C27 C26 119.8(5)
C22 C27 H27 120.1
C26 C27 H27 120.1
C29 C28 C33 117.8(5)
C29 C28 C8 120.4(5)
C33 C28 C8 121.8(5)
C30 C29 C28 121.9(5)
C30 C29 H29 119.0
C28 C29 H29 119.0
C29 C30 C31 119.7(5)
C29 C30 H30 120.1
C31 C30 H30 120.1
C32 C31 C30 119.9(5)
C32 C31 H31 120.1
C30 C31 H31 120.1
C31 C32 C33 120.2(5)
C31 C32 H32 119.9
C33 C32 H32 119.9
C32 C33 C28 120.5(5)
C32 C33 H33 119.8
C28 C33 H33 119.8
C39 C34 C35 118.8(5)
C39 C34 C9 122.9(5)
C35 C34 C9 118.3(5)
C36 C35 C34 119.8(5)
C36 C35 H35 120.1
C34 C35 H35 120.1
C37 C36 C35 119.8(5)
C37 C36 H36 120.1
C35 C36 H36 120.1
C36 C37 C38 121.2(5)
C36 C37 H37 119.4
C38 C37 H37 119.4
C37 C38 C39 119.2(6)
C37 C38 H38 120.4
C39 C38 H38 120.4
C34 C39 C38 121.1(5)
C34 C39 H39 119.4
C38 C39 H39 119.4
F2 B1 F1 112.0(4)
F2 B1 N2 113.0(5)
F1 B1 N2 108.6(4)
F2 B1 N1 106.0(4)
F1 B1 N1 110.0(4)
N2 B1 N1 107.0(4)

loop_
_geom_bond_atom_site_label_1
_geom_bond_atom_site_label_2
_geom_bond_distance
F1 B1 1.375(7)
F2 B1 1.373(7)
N1 C1 1.359(6)
N1 C4 1.397(6)
N1 B1 1.595(7)
N2 C9 1.365(6)
N2 C6 1.392(6)
N2 B1 1.544(7)
C1 C2 1.424(6)
C1 C10 1.473(7)
C2 C3 1.376(7)
C2 C16 1.494(7)
C3 C4 1.406(7)
C3 H3 0.9500
C4 C5 1.383(7)
C5 C6 1.397(7)
C5 C22 1.497(6)
C6 C7 1.400(7)
C7 C8 1.389(6)
C7 H7 0.9500
C8 C9 1.411(7)
C8 C28 1.491(7)
C9 C34 1.480(7)
C10 C15 1.396(7)
C10 C11 1.410(7)
C11 C12 1.371(7)
C11 H11 0.9500
C12 C13 1.383(8)
C12 H12 0.9500
C13 C14 1.404(8)
C13 H13 0.9500
C14 C15 1.364(7)
C14 H14 0.9500
C15 H15 0.9500
C16 C17 1.386(7)
C16 C21 1.388(7)
C17 C18 1.376(7)
C17 H17 0.9500
C18 C19 1.398(7)
C18 H18 0.9500
C19 C20 1.373(8)
C19 H19 0.9500
C20 C21 1.401(7)
C20 H20 0.9500
C21 H21 0.9500
C22 C27 1.380(7)
C22 C23 1.396(7)
C23 C24 1.398(7)
C23 H23 0.9500
C24 C25 1.363(8)
C24 H24 0.9500
C25 C26 1.403(8)
C25 H25 0.9500
C26 C27 1.396(7)
C26 H26 0.9500
C27 H27 0.9500
C28 C29 1.386(7)
C28 C33 1.408(7)
C29 C30 1.374(7)
C29 H29 0.9500
C30 C31 1.390(7)
C30 H30 0.9500
C31 C32 1.380(7)
C31 H31 0.9500
C32 C33 1.387(7)
C32 H32 0.9500
C33 H33 0.9500
C34 C39 1.384(7)
C34 C35 1.407(7)
C35 C36 1.393(7)
C35 H35 0.9500
C36 C37 1.373(8)
C36 H36 0.9500
C37 C38 1.380(8)
C37 H37 0.9500
C38 C39 1.388(7)
C38 H38 0.9500
C39 H39 0.9500

loop_
_geom_torsion_atom_site_label_1
_geom_torsion_atom_site_label_2
_geom_torsion_atom_site_label_3
_geom_torsion_atom_site_label_4
_geom_torsion
C4 N1 C1 C2 0.5(6)
B1 N1 C1 C2 172.1(5)
C4 N1 C1 C10 -175.9(5)
B1 N1 C1 C10 -4.2(8)
N1 C1 C2 C3 0.1(6)
C10 C1 C2 C3 176.3(5)
N1 C1 C2 C16 175.2(5)
C10 C1 C2 C16 -8.6(9)
C1 C2 C3 C4 -0.7(6)
C16 C2 C3 C4 -176.0(5)
C1 N1 C4 C5 175.9(5)
B1 N1 C4 C5 3.7(7)
C1 N1 C4 C3 -0.9(6)
B1 N1 C4 C3 -173.1(4)
C2 C3 C4 C5 -175.5(5)
C2 C3 C4 N1 1.0(6)
N1 C4 C5 C6 -3.1(8)
C3 C4 C5 C6 172.9(5)
N1 C4 C5 C22 177.2(5)
C3 C4 C5 C22 -6.8(8)
C9 N2 C6 C5 175.0(5)
B1 N2 C6 C5 3.8(8)
C9 N2 C6 C7 -0.7(6)
B1 N2 C6 C7 -172.0(5)
C4 C5 C6 N2 -0.6(8)
C22 C5 C6 N2 179.1(5)
C4 C5 C6 C7 174.2(5)
C22 C5 C6 C7 -6.1(8)
N2 C6 C7 C8 0.8(6)
C5 C6 C7 C8 -174.5(5)
C6 C7 C8 C9 -0.6(6)
C6 C7 C8 C28 -177.7(5)
C6 N2 C9 C8 0.4(6)
B1 N2 C9 C8 171.4(5)
C6 N2 C9 C34 -177.3(5)
B1 N2 C9 C34 -6.2(8)
C7 C8 C9 N2 0.1(6)
C28 C8 C9 N2 177.0(5)
C7 C8 C9 C34 177.6(5)
C28 C8 C9 C34 -5.5(9)
N1 C1 C10 C15 128.2(5)
C2 C1 C10 C15 -47.5(8)
N1 C1 C10 C11 -49.9(7)
C2 C1 C10 C11 134.5(5)
C15 C10 C11 C12 1.8(7)
C1 C10 C11 C12 179.9(5)
C10 C11 C12 C13 -1.9(8)
C11 C12 C13 C14 1.2(8)
C12 C13 C14 C15 -0.3(8)
C13 C14 C15 C10 0.3(8)
C11 C10 C15 C14 -1.0(8)
C1 C10 C15 C14 -179.1(5)
C3 C2 C16 C17 139.5(6)
C1 C2 C16 C17 -34.8(8)
C3 C2 C16 C21 -34.7(7)
C1 C2 C16 C21 151.0(5)
C21 C16 C17 C18 0.4(8)
C2 C16 C17 C18 -173.9(5)
C16 C17 C18 C19 -1.8(8)
C17 C18 C19 C20 1.1(8)
C18 C19 C20 C21 0.9(8)
C17 C16 C21 C20 1.7(8)
C2 C16 C21 C20 176.2(5)
C19 C20 C21 C16 -2.4(8)
C4 C5 C22 C27 121.9(5)
C6 C5 C22 C27 -57.7(7)
C4 C5 C22 C23 -56.5(7)
C6 C5 C22 C23 123.8(5)
C27 C22 C23 C24 0.8(7)
C5 C22 C23 C24 179.3(4)
C22 C23 C24 C25 -0.5(8)
C23 C24 C25 C26 -0.3(8)
C24 C25 C26 C27 0.8(8)
C23 C22 C27 C26 -0.3(7)
C5 C22 C27 C26 -178.7(5)
C25 C26 C27 C22 -0.5(7)
C7 C8 C28 C29 -34.5(8)
C9 C8 C28 C29 149.0(6)
C7 C8 C28 C33 142.5(5)
C9 C8 C28 C33 -33.9(8)
C33 C28 C29 C30 -1.4(8)
C8 C28 C29 C30 175.7(5)
C28 C29 C30 C31 0.3(8)
C29 C30 C31 C32 -0.3(8)
C30 C31 C32 C33 1.6(8)
C31 C32 C33 C28 -2.8(8)
C29 C28 C33 C32 2.7(8)
C8 C28 C33 C32 -174.4(5)
N2 C9 C34 C39 -52.4(8)
C8 C9 C34 C39 130.4(6)
N2 C9 C34 C35 129.2(5)
C8 C9 C34 C35 -48.0(8)
C39 C34 C35 C36 1.8(8)
C9 C34 C35 C36 -179.8(5)
C34 C35 C36 C37 -2.3(8)
C35 C36 C37 C38 2.6(9)
C36 C37 C38 C39 -2.2(9)
C35 C34 C39 C38 -1.5(8)
C9 C34 C39 C38 -179.9(5)
C37 C38 C39 C34 1.7(9)
C9 N2 B1 F2 71.2(6)
C6 N2 B1 F2 -119.3(5)
C9 N2 B1 F1 -53.7(7)
C6 N2 B1 F1 115.8(5)
C9 N2 B1 N1 -172.4(4)
C6 N2 B1 N1 -2.9(7)
C1 N1 B1 F2 -50.4(7)
C4 N1 B1 F2 120.2(5)
C1 N1 B1 F1 70.9(6)
C4 N1 B1 F1 -118.5(5)
C1 N1 B1 N2 -171.3(5)
C4 N1 B1 N2 -0.7(6)
